data_7122837
loop_
_publ_author_name
'Han, Guopeng'
'Wang, Ying'
'Li, Hao'
'Yang, Zhihua'
'Pan, Shilie'

_publ_section_title
;
 A Lithium Difluorophosphate LiPO2F2 with a Neutral Polytetrahedral
 Microporous Architecture
;
_journal_name_full 'Chemical Communications'
_journal_paper_doi 10.1039/C8CC10158B
_journal_year 2019
_chemical_formula_moiety '0.06(F32 Li16 O32 P16)'
_chemical_formula_sum 'F2 Li O2 P'
_chemical_formula_weight 107.91
_space_group_crystal_system monoclinic
_space_group_IT_number 15
_space_group_name_Hall '-C 2yc'
_space_group_name_H-M_alt 'C 1 2/c 1'
_symmetry_space_group_name_Hall '-C 2yc'
_symmetry_space_group_name_H-M 'C 1 2/c 1'
_atom_sites_solution_primary dual
_audit_creation_date 2018-11-07
_audit_creation_method
;
Olex2 1.2
(compiled 2018.04.26 svn.r3504 for OlexSys, GUI svn.r5492)
;
_audit_update_record
;
2018-12-26 deposited with the CCDC.
2019-01-15 downloaded from the CCDC.
;
_cell_angle_alpha 90
_cell_angle_beta 108.567(8)
_cell_angle_gamma 90
_cell_formula_units_Z 16
_cell_length_a 9.672(8)
_cell_length_b 19.310(15)
_cell_length_c 8.055(6)
_cell_measurement_reflns_used 814
_cell_measurement_temperature 296(2)
_cell_measurement_theta_max 26.21
_cell_measurement_theta_min 2.46
_cell_volume 1426.1(19)
_computing_cell_refinement 'SAINT v7.68A (Bruker, 2009)'
_computing_data_reduction 'SAINT v7.68A (Bruker, 2009)'
_computing_molecular_graphics 'Olex2 (Dolomanov et al., 2009)'
_computing_publication_material 'Olex2 (Dolomanov et al., 2009)'
_computing_structure_refinement 'ShelXL (Sheldrick, 2015)'
_computing_structure_solution 'ShelXT (Sheldrick, 2015)'
_diffrn_ambient_temperature 296.15
_diffrn_measured_fraction_theta_full 0.997
_diffrn_measured_fraction_theta_max 0.993
_diffrn_measurement_device_type 'CCD area detector'
_diffrn_measurement_method 'phi and omega scans'
_diffrn_radiation_monochromator graphite
_diffrn_radiation_type MoK\a
_diffrn_radiation_wavelength 0.71073
_diffrn_reflns_av_R_equivalents 0.0263
_diffrn_reflns_av_unetI/netI 0.0323
_diffrn_reflns_Laue_measured_fraction_full 0.997
_diffrn_reflns_Laue_measured_fraction_max 0.993
_diffrn_reflns_limit_h_max 12
_diffrn_reflns_limit_h_min -10
_diffrn_reflns_limit_k_max 24
_diffrn_reflns_limit_k_min -21
_diffrn_reflns_limit_l_max 7
_diffrn_reflns_limit_l_min -10
_diffrn_reflns_number 4295
_diffrn_reflns_point_group_measured_fraction_full 0.997
_diffrn_reflns_point_group_measured_fraction_max 0.993
_diffrn_reflns_theta_full 25.242
_diffrn_reflns_theta_max 27.404
_diffrn_reflns_theta_min 2.109
_exptl_absorpt_coefficient_mu 0.651
_exptl_absorpt_correction_T_max 0.7456
_exptl_absorpt_correction_T_min 0.6543
_exptl_absorpt_correction_type multi-scan
_exptl_absorpt_process_details
;
SADABS-2008/1 (Bruker,2008) was used for absorption correction.
wR2(int) was 0.0510 before and 0.0407 after correction.
The Ratio of minimum to maximum transmission is 0.8775.
The \l/2 correction factor is 0.0015.
;
_exptl_crystal_colour colorless
_exptl_crystal_density_diffrn 2.011
_exptl_crystal_description block
_exptl_crystal_F_000 832
_exptl_crystal_size_max 0.123
_exptl_crystal_size_mid 0.106
_exptl_crystal_size_min 0.074
_refine_diff_density_max 0.540
_refine_diff_density_min -0.466
_refine_diff_density_rms 0.067
_refine_ls_extinction_coef 0.0029(7)
_refine_ls_extinction_expression Fc^*^=kFc[1+0.001xFc^2^\l^3^/sin(2\q)]^-1/4^
_refine_ls_extinction_method 'SHELXL-2018/3 (Sheldrick 2018)'
_refine_ls_goodness_of_fit_ref 1.048
_refine_ls_hydrogen_treatment undef
_refine_ls_matrix_type full
_refine_ls_number_parameters 111
_refine_ls_number_reflns 1618
_refine_ls_number_restraints 0
_refine_ls_restrained_S_all 1.048
_refine_ls_R_factor_all 0.0730
_refine_ls_R_factor_gt 0.0482
_refine_ls_shift/su_max 0.000
_refine_ls_shift/su_mean 0.000
_refine_ls_structure_factor_coef Fsqd
_refine_ls_weighting_details 'w=1/[\s^2^(Fo^2^)+(0.0656P)^2^+2.1741P] where P=(Fo^2^+2Fc^2^)/3'
_refine_ls_weighting_scheme calc
_refine_ls_wR_factor_gt 0.1314
_refine_ls_wR_factor_ref 0.1535
_reflns_Friedel_coverage 0.000
_reflns_number_gt 1101
_reflns_number_total 1618
_reflns_threshold_expression 'I > 2\s(I)'
_cod_data_source_file c8cc10158b2.cif
_cod_data_source_block 22
_cod_original_cell_volume 1426.0(19)
_cod_database_code 7122837
_shelx_shelxl_version_number 2018/3
_shelx_space_group_comment
;
The symmetry employed for this shelxl refinement is uniquely defined
by the following loop, which should always be used as a source of
symmetry information in preference to the above space-group names.
They are only intended as comments.
;
_olex2_refinement_description
;
;
_olex2_submission_special_instructions 'No special instructions were received'

loop_
_space_group_symop_operation_xyz
'x, y, z'
'-x, y, -z+1/2'
'x+1/2, y+1/2, z'
'-x+1/2, y+1/2, -z+1/2'
'-x, -y, -z'
'x, -y, z-1/2'
'-x+1/2, -y+1/2, -z'
'x+1/2, -y+1/2, z-1/2'

loop_
_atom_site_label
_atom_site_type_symbol
_atom_site_fract_x
_atom_site_fract_y
_atom_site_fract_z
_atom_site_U_iso_or_equiv
_atom_site_adp_type
_atom_site_occupancy
_atom_site_site_symmetry_order
_atom_site_calc_flag
_atom_site_refinement_flags_posn
_atom_site_refinement_flags_adp
_atom_site_refinement_flags_occupancy
P1 P 0.500000 0.81025(5) 0.750000 0.0375(4) Uani 1 2 d S T P
P2 P 0.26362(9) 0.56316(4) 0.73976(11) 0.0400(3) Uani 1 1 d . . .
P3 P 0.500000 0.31217(6) 0.750000 0.0465(4) Uani 1 2 d S T P
F1 F 0.4414(3) 0.86112(13) 0.8543(3) 0.1028(10) Uani 1 1 d . . .
F2 F 0.1815(3) 0.61313(14) 0.8185(4) 0.1002(10) Uani 1 1 d . . .
F3 F 0.1439(3) 0.51193(14) 0.6542(3) 0.1004(10) Uani 1 1 d . . .
F4 F 0.6097(4) 0.26115(16) 0.8550(5) 0.1487(16) Uani 1 1 d . . .
O1 O 0.3769(2) 0.77274(9) 0.6302(2) 0.0374(5) Uani 1 1 d . . .
O2 O 0.3067(2) 0.59965(10) 0.6039(3) 0.0412(6) Uani 1 1 d . . .
O3 O 0.3757(2) 0.52739(10) 0.8799(3) 0.0449(6) Uani 1 1 d . . .
O4 O 0.4360(3) 0.34907(10) 0.8663(3) 0.0444(6) Uani 1 1 d . . .
Li1 Li 0.3151(5) 0.6882(2) 0.5019(6) 0.0367(11) Uani 1 1 d . . .
Li2 Li 0.4325(6) 0.4373(2) 0.9761(6) 0.0394(12) Uani 1 1 d . . .

loop_
_atom_site_aniso_label
_atom_site_aniso_U_11
_atom_site_aniso_U_22
_atom_site_aniso_U_33
_atom_site_aniso_U_23
_atom_site_aniso_U_13
_atom_site_aniso_U_12
P1 0.0332(6) 0.0237(6) 0.0446(7) 0.000 -0.0031(5) 0.000
P2 0.0346(5) 0.0374(5) 0.0487(5) 0.0079(3) 0.0142(4) 0.0021(3)
P3 0.0625(9) 0.0281(6) 0.0593(8) 0.000 0.0342(7) 0.000
F1 0.0785(19) 0.0809(16) 0.116(2) -0.0623(14) -0.0155(15) 0.0331(13)
F2 0.117(2) 0.109(2) 0.107(2) 0.0370(16) 0.0799(18) 0.0620(17)
F3 0.0654(17) 0.1016(19) 0.106(2) 0.0325(15) -0.0133(14) -0.0454(14)
F4 0.207(4) 0.117(2) 0.178(3) 0.103(2) 0.140(3) 0.112(2)
O1 0.0293(11) 0.0329(11) 0.0418(11) -0.0031(8) -0.0005(9) 0.0024(8)
O2 0.0485(13) 0.0322(11) 0.0454(12) 0.0069(9) 0.0185(10) 0.0094(9)
O3 0.0470(14) 0.0351(11) 0.0486(13) 0.0113(9) 0.0093(10) -0.0040(10)
O4 0.0550(14) 0.0346(12) 0.0516(13) -0.0030(9) 0.0283(11) -0.0060(10)
Li1 0.033(3) 0.030(2) 0.044(3) 0.0003(19) 0.009(2) 0.0070(19)
Li2 0.046(3) 0.029(2) 0.042(3) 0.0018(19) 0.013(2) -0.007(2)

loop_
_atom_type_symbol
_atom_type_description
_atom_type_scat_dispersion_real
_atom_type_scat_dispersion_imag
_atom_type_scat_source
Li Li -0.0003 0.0001 'International Tables Vol C Tables 4.2.6.8 and 6.1.1.4'
O O 0.0106 0.0060 'International Tables Vol C Tables 4.2.6.8 and 6.1.1.4'
F F 0.0171 0.0103 'International Tables Vol C Tables 4.2.6.8 and 6.1.1.4'
P P 0.1023 0.0942 'International Tables Vol C Tables 4.2.6.8 and 6.1.1.4'

loop_
_geom_angle_atom_site_label_1
_geom_angle_atom_site_label_2
_geom_angle_atom_site_label_3
_geom_angle
_geom_angle_site_symmetry_1
_geom_angle_site_symmetry_3
F1 P1 F1 99.2(3) . 2_656
F1 P1 Li1 83.82(14) 2_656 8_566
F1 P1 Li1 83.82(14) . 7_566
F1 P1 Li1 95.46(14) . 8_566
F1 P1 Li1 95.46(14) 2_656 7_566
O1 P1 F1 108.47(14) 2_656 2_656
O1 P1 F1 108.96(14) 2_656 .
O1 P1 F1 108.96(14) . 2_656
O1 P1 F1 108.47(14) . .
O1 P1 O1 120.67(17) 2_656 .
O1 P1 Li1 150.07(12) . 8_566
O1 P1 Li1 31.01(12) 2_656 8_566
O1 P1 Li1 31.01(12) . 7_566
O1 P1 Li1 150.07(12) 2_656 7_566
Li1 P1 Li1 178.89(17) 8_566 7_566
F2 P2 F3 100.4(2) . .
F2 P2 Li2 101.16(16) . 5_667
F2 P2 Li2 139.48(14) . 6_565
F3 P2 Li2 138.04(14) . 5_667
F3 P2 Li2 100.47(16) . 6_565
O2 P2 F2 108.53(14) . .
O2 P2 F3 109.37(15) . .
O2 P2 Li2 97.15(14) . 5_667
O2 P2 Li2 31.24(12) . 6_565
O3 P2 F2 109.67(15) . .
O3 P2 F3 108.31(15) . .
O3 P2 O2 118.95(15) . .
O3 P2 Li2 96.03(15) . 6_565
O3 P2 Li2 30.01(12) . 5_667
Li2 P2 Li2 85.53(15) 6_565 5_667
F4 P3 F4 97.7(4) . 2_656
F4 P3 Li1 94.67(15) . 6_566
F4 P3 Li1 94.67(15) 2_656 5_666
F4 P3 Li1 85.15(15) 2_656 6_566
F4 P3 Li1 85.15(15) . 5_666
O4 P3 F4 108.31(16) 2_656 .
O4 P3 F4 108.31(16) . 2_656
O4 P3 F4 109.11(16) 2_656 2_656
O4 P3 F4 109.12(16) . .
O4 P3 O4 121.67(18) 2_656 .
O4 P3 Li1 150.45(13) . 5_666
O4 P3 Li1 150.45(13) 2_656 6_566
O4 P3 Li1 29.81(12) 2_656 5_666
O4 P3 Li1 29.81(12) . 6_566
Li1 P3 Li1 179.73(17) 6_566 5_666
P1 O1 Li1 145.38(19) . .
P1 O1 Li1 126.51(19) . 7_566
Li1 O1 Li1 87.5(2) . 7_566
P2 O2 Li1 144.2(2) . .
P2 O2 Li2 125.92(19) . 6_565
Li1 O2 Li2 88.9(2) . 6_565
P2 O3 Li2 128.14(19) . 5_667
P2 O3 Li2 142.0(2) . .
Li2 O3 Li2 88.9(2) . 5_667
P3 O4 Li1 128.57(19) . 6_566
P3 O4 Li2 143.0(2) . .
Li2 O4 Li1 88.2(2) . 6_566
P1 Li1 P3 102.99(16) 7_566 5_666
O1 Li1 P1 114.79(19) . 7_566
O1 Li1 P1 22.47(9) 7_566 7_566
O1 Li1 P3 102.0(2) . 5_666
O1 Li1 P3 106.7(2) 7_566 5_666
O1 Li1 O1 92.5(2) . 7_566
O1 Li1 O4 117.6(3) 7_566 6_565
O1 Li1 O4 118.0(3) . 6_565
O1 Li1 Li1 47.02(16) . 7_566
O1 Li1 Li1 45.47(15) 7_566 7_566
O1 Li1 Li2 137.2(3) . 6_565
O1 Li1 Li2 130.2(3) 7_566 6_565
O2 Li1 P1 97.1(2) . 7_566
O2 Li1 P3 113.1(2) . 5_666
O2 Li1 O1 125.3(3) . .
O2 Li1 O1 114.4(3) . 7_566
O2 Li1 O4 91.5(2) . 6_565
O2 Li1 Li1 135.6(4) . 7_566
O2 Li1 Li2 46.31(16) . 6_565
O4 Li1 P1 106.0(2) 6_565 7_566
O4 Li1 P3 21.62(9) 6_565 5_666
O4 Li1 Li1 132.4(3) 6_565 7_566
O4 Li1 Li2 45.19(16) 6_565 6_565
Li1 Li1 P1 67.8(2) 7_566 7_566
Li1 Li1 P3 111.1(3) 7_566 5_666
Li1 Li1 Li2 175.0(3) 7_566 6_565
Li2 Li1 P1 108.0(2) 6_565 7_566
Li2 Li1 P3 66.76(17) 6_565 5_666
P2 Li2 P2 94.47(15) 6_566 5_667
O2 Li2 P2 102.3(2) 6_566 5_667
O2 Li2 P2 22.84(9) 6_566 6_566
O2 Li2 O3 116.2(3) 6_566 5_667
O2 Li2 Li1 44.75(16) 6_566 6_566
O2 Li2 Li2 126.9(3) 6_566 5_667
O3 Li2 P2 101.7(2) 5_667 6_566
O3 Li2 P2 21.84(9) 5_667 5_667
O3 Li2 P2 97.8(2) . 6_566
O3 Li2 P2 112.6(2) . 5_667
O3 Li2 O2 113.4(3) . 6_566
O3 Li2 O3 91.1(2) . 5_667
O3 Li2 O4 131.6(3) . .
O3 Li2 Li1 140.4(3) . 6_566
O3 Li2 Li1 127.1(3) 5_667 6_566
O3 Li2 Li2 46.42(16) . 5_667
O3 Li2 Li2 44.69(16) 5_667 5_667
O4 Li2 P2 100.7(2) . 5_667
O4 Li2 P2 114.0(2) . 6_566
O4 Li2 O2 91.3(2) . 6_566
O4 Li2 O3 115.2(3) . 5_667
O4 Li2 Li1 46.62(16) . 6_566
O4 Li2 Li2 140.8(4) . 5_667
Li1 Li2 P2 67.39(16) 6_566 6_566
Li1 Li2 P2 105.2(2) 6_566 5_667
Li1 Li2 Li2 168.1(3) 6_566 5_667
Li2 Li2 P2 104.0(3) 5_667 6_566
Li2 Li2 P2 66.3(2) 5_667 5_667

loop_
_geom_bond_atom_site_label_1
_geom_bond_atom_site_label_2
_geom_bond_distance
_geom_bond_site_symmetry_2
P1 F1 1.515(2) 2_656
P1 F1 1.515(2) .
P1 O1 1.464(2) .
P1 O1 1.464(2) 2_656
P1 Li1 3.077(5) 7_566
P1 Li1 3.077(5) 8_566
P2 F2 1.512(2) .
P2 F3 1.512(2) .
P2 O2 1.469(2) .
P2 O3 1.465(2) .
P2 Li2 3.064(6) 6_565
P2 Li2 3.097(6) 5_667
P3 F4 1.497(3) 2_656
P3 F4 1.497(3) .
P3 O4 1.462(2) .
P3 O4 1.462(2) 2_656
P3 Li1 3.103(5) 6_566
P3 Li1 3.103(5) 5_666
O1 Li1 1.973(5) 7_566
O1 Li1 1.922(5) .
O2 Li1 1.910(5) .
O2 Li2 1.962(6) 6_565
O3 Li2 1.969(6) 5_667
O3 Li2 1.912(5) .
O4 Li1 1.973(5) 6_566
O4 Li2 1.926(5) .
Li1 Li1 2.694(9) 7_566
Li1 Li2 2.713(7) 6_565
Li2 Li2 2.718(9) 5_667
